data_2102180
loop_
_publ_author_name
'Bilton, Clair'
'Howard, Judith A. K.'
'Madhavi, N. N. L.'
'Nangia, Ashwini'
'Desiraju, Gautam R.'
'Allen, Frank H.'
'Wilson, Chick C.'

_publ_section_title
;
 Crystal engineering in the <i>gem</i>-alkynol family; synthon
 repetitivity and topological similarity in diphenylethynylmethanols:
 structures that lack O---H&#x00B7;&#x00B7;&#x00B7;O hydrogen bonds
;
_journal_coeditor_code BM0034
_journal_issue 6
_journal_name_full 'Acta Crystallographica Section B'
_journal_page_first 1071
_journal_page_last 1079
_journal_paper_doi 10.1107/S010876810001154X
_journal_volume 56
_journal_year 2000
_chemical_formula_moiety 'C15 H10 Cl2 O'
_chemical_formula_sum 'C15 H10 Cl2 O'
_chemical_formula_weight 277.13
_chemical_melting_point 72.5(5)
_chemical_name_systematic
; 
 ? 
;
_space_group_IT_number 2
_symmetry_cell_setting triclinic
_symmetry_space_group_name_Hall '-P 1'
_symmetry_space_group_name_H-M 'P -1'
_atom_sites_solution_hydrogens difmap
_atom_sites_solution_primary direct
_atom_sites_solution_secondary difmap
_audit_creation_method SHELXL-97
_cell_angle_alpha 117.240(1)
_cell_angle_beta 99.250(1)
_cell_angle_gamma 96.860(1)
_cell_formula_units_Z 2
_cell_length_a 5.7280(1)
_cell_length_b 11.3620(2)
_cell_length_c 11.5210(1)
_cell_measurement_reflns_used 25
_cell_measurement_temperature 150
_cell_volume 641.866(19)
_computing_cell_refinement 'SXD (Keen & Wilson, 1996)'
_computing_data_collection 'SXD (Keen & Wilson, 1996)'
_computing_data_reduction 'SXD (Keen & Wilson, 1996)'
_computing_molecular_graphics 'SHELXL97 (Sheldrick, 1997)'
_computing_publication_material 'SHELXL97 (Sheldrick, 1997)'
_computing_structure_refinement 'SHELXL97 (Sheldrick, 1997)'
_computing_structure_solution 'SHELXS97 (Sheldrick, 1997)'
_diffrn_ambient_temperature 150
_diffrn_measured_fraction_theta_full 0.197
_diffrn_measured_fraction_theta_max 0.197
_diffrn_measurement_device_type SXD
_diffrn_measurement_method 'time-of-flight LAUE diffraction'
_diffrn_radiation_monochromator none
_diffrn_radiation_probe neutron
_diffrn_radiation_source 'ISIS spallation source'
_diffrn_radiation_type neutron
_diffrn_radiation_wavelength 0.5-5.0
_diffrn_reflns_av_R_equivalents 0.062
_diffrn_reflns_av_sigmaI/netI 0.031
_diffrn_reflns_limit_h_max 12
_diffrn_reflns_limit_h_min 0
_diffrn_reflns_limit_k_max 21
_diffrn_reflns_limit_k_min -20
_diffrn_reflns_limit_l_max 10
_diffrn_reflns_limit_l_min -19
_diffrn_reflns_number 10674
_diffrn_reflns_theta_full 16.16
_diffrn_reflns_theta_max 16.16
_diffrn_reflns_theta_min 1.25
_exptl_absorpt_coefficient_mu '1.450 at 1 angstrom'
_exptl_absorpt_correction_T_max 0.89
_exptl_absorpt_correction_T_min 0.51
_exptl_absorpt_correction_type empirical
_exptl_absorpt_process_details
;
The linear absorption coefficient is wavelength dependent
 and it is calculated as:
          mu = 0.64 + 0.81 * lambda  [cm^-1]
;
_exptl_crystal_colour colourless
_exptl_crystal_density_diffrn 1.433
_exptl_crystal_density_method 'not measured'
_exptl_crystal_description block
_exptl_crystal_F_000 284
_exptl_crystal_size_max 2.5
_exptl_crystal_size_mid 1.5
_exptl_crystal_size_min 1.0
_refine_ls_extinction_coef 0.296
_refine_ls_extinction_method 'Becker-Coppens Lorentzian model'
_refine_ls_goodness_of_fit_ref 5.444
_refine_ls_hydrogen_treatment refall
_refine_ls_matrix_type full
_refine_ls_number_parameters 253
_refine_ls_number_reflns 2929
_refine_ls_number_restraints 0
_refine_ls_restrained_S_all 5.444
_refine_ls_R_factor_all 0.0668
_refine_ls_R_factor_gt 0.0668
_refine_ls_shift/su_max 0.000
_refine_ls_shift/su_mean 0.000
_refine_ls_structure_factor_coef Fsqd
_refine_ls_weighting_details 'calc w=1/[\s^2^(Fo^2^)]'
_refine_ls_weighting_scheme calc
_refine_ls_wR_factor_gt 0.1281
_refine_ls_wR_factor_ref 0.1281
_reflns_number_gt 2928
_reflns_number_total 2929
_reflns_threshold_expression >2sigma(I)
_cod_data_source_file bm0034.cif
_cod_data_source_block 3N
_cod_depositor_comments
;
The following automatic conversions were performed:

'_chemical_melting_point' value '72-73' was changed to '72.5(5)' -
the average value was taken and precision was estimated.

Automatic conversion script
Id: cif_fix_values 1646 2011-03-28 12:23:43Z adriana 

The following automatic conversions were performed:

'_chemical_melting_point' value '72-73' was changed to '72.5(5)' -
the average value was taken and precision was estimated.

Automatic conversion script
Id: cif_fix_values 1715 2011-07-08 13:25:40Z adriana 
;
_cod_original_cell_volume 641.865(17)
_cod_original_sg_symbol_H-M P-1
_cod_database_code 2102180

loop_
_symmetry_equiv_pos_as_xyz
'x, y, z'
'-x, -y, -z'

loop_
_atom_site_label
_atom_site_type_symbol
_atom_site_fract_x
_atom_site_fract_y
_atom_site_fract_z
_atom_site_U_iso_or_equiv
_atom_site_adp_type
_atom_site_occupancy
_atom_site_symmetry_multiplicity
_atom_site_calc_flag
C1 C 1.0047(4) -0.02661(18) 0.3033(2) 0.0333(5) Uani 1 1 d
C2 C 0.9559(3) 0.08311(16) 0.35113(19) 0.0223(4) Uani 1 1 d
C3 C 0.8984(3) 0.21786(15) 0.40894(17) 0.0187(3) Uani 1 1 d
O1 O 1.1102(4) 0.3181(2) 0.4452(3) 0.0268(5) Uani 1 1 d
C4 C 0.8194(3) 0.24703(14) 0.53838(16) 0.0171(3) Uani 1 1 d
C5 C 0.9649(3) 0.34106(16) 0.66423(18) 0.0236(4) Uani 1 1 d
C6 C 0.8860(4) 0.36646(17) 0.78000(19) 0.0269(4) Uani 1 1 d
C7 C 0.6603(3) 0.29618(17) 0.76792(18) 0.0236(4) Uani 1 1 d
Cl1 Cl 0.0542(3) 0.26511(16) 0.05897(17) 0.0421(4) Uani 1 1 d
C8 C 0.5148(4) 0.2012(2) 0.6435(2) 0.0278(4) Uani 1 1 d
C9 C 0.5950(3) 0.17659(18) 0.52866(19) 0.0247(4) Uani 1 1 d
C10 C 0.6940(3) 0.22635(15) 0.31199(17) 0.0193(3) Uani 1 1 d
C11 C 0.6513(4) 0.35329(16) 0.34004(19) 0.0248(4) Uani 1 1 d
C12 C 0.4579(4) 0.36662(18) 0.2611(2) 0.0282(4) Uani 1 1 d
C13 C 0.3053(4) 0.25032(18) 0.15295(19) 0.0266(4) Uani 1 1 d
Cl2 Cl 0.5579(3) 0.32699(17) 0.91032(17) 0.0434(4) Uani 1 1 d
C14 C 0.3467(4) 0.12323(18) 0.1226(2) 0.0299(4) Uani 1 1 d
C15 C 0.5422(4) 0.11157(17) 0.20187(19) 0.0265(4) Uani 1 1 d
H11 H 0.7679(9) 0.4433(4) 0.4257(5) 0.0482(12) Uani 1 1 d
H15 H 0.5713(10) 0.0116(4) 0.1802(5) 0.0514(13) Uani 1 1 d
H5 H 1.1370(10) 0.3966(5) 0.6715(5) 0.0532(12) Uani 1 1 d
H9 H 0.4800(9) 0.1024(5) 0.4320(5) 0.0549(12) Uani 1 1 d
H6 H 0.9997(11) 0.4397(5) 0.8769(5) 0.0602(14) Uani 1 1 d
H8 H 0.3403(10) 0.1454(6) 0.6355(6) 0.0570(13) Uani 1 1 d
H14 H 0.2271(10) 0.0345(5) 0.0377(5) 0.0556(13) Uani 1 1 d
H12 H 0.4225(10) 0.4649(4) 0.2825(5) 0.0560(14) Uani 1 1 d
HA H 1.1791(10) 0.2951(5) 0.3698(6) 0.0572(13) Uani 1 1 d
H1 H 1.0485(11) -0.1217(5) 0.2613(7) 0.0671(17) Uani 1 1 d

loop_
_atom_site_aniso_label
_atom_site_aniso_U_11
_atom_site_aniso_U_22
_atom_site_aniso_U_33
_atom_site_aniso_U_23
_atom_site_aniso_U_13
_atom_site_aniso_U_12
C1 0.0287(11) 0.0237(8) 0.0470(13) 0.0148(8) 0.0121(9) 0.0100(8)
C2 0.0192(9) 0.0190(7) 0.0289(9) 0.0108(7) 0.0085(7) 0.0048(6)
C3 0.0153(8) 0.0174(6) 0.0221(8) 0.0090(6) 0.0049(6) 0.0006(6)
O1 0.0202(11) 0.0236(9) 0.0343(13) 0.0136(9) 0.0080(10) -0.0032(8)
C4 0.0151(8) 0.0152(6) 0.0199(8) 0.0083(6) 0.0034(6) 0.0012(6)
C5 0.0220(10) 0.0198(7) 0.0235(9) 0.0081(7) 0.0035(7) -0.0017(6)
C6 0.0285(10) 0.0229(8) 0.0229(9) 0.0076(7) 0.0036(8) 0.0023(7)
C7 0.0234(10) 0.0264(8) 0.0242(9) 0.0129(7) 0.0077(7) 0.0113(7)
Cl1 0.0406(10) 0.0509(9) 0.0404(9) 0.0282(7) 0.0027(7) 0.0138(7)
C8 0.0196(10) 0.0382(9) 0.0264(10) 0.0164(8) 0.0073(8) 0.0037(8)
C9 0.0151(9) 0.0315(9) 0.0232(9) 0.0123(7) 0.0031(7) -0.0041(7)
C10 0.0215(9) 0.0156(6) 0.0209(8) 0.0090(6) 0.0062(7) 0.0024(6)
C11 0.0281(10) 0.0165(7) 0.0283(9) 0.0118(7) 0.0030(8) 0.0010(7)
C12 0.0324(11) 0.0241(8) 0.0333(10) 0.0183(8) 0.0071(8) 0.0069(7)
C13 0.0287(10) 0.0302(8) 0.0245(9) 0.0164(7) 0.0057(8) 0.0065(7)
Cl2 0.0442(10) 0.0591(10) 0.0338(8) 0.0230(7) 0.0194(7) 0.0204(8)
C14 0.0303(11) 0.0274(9) 0.0260(10) 0.0101(8) 0.0012(8) 0.0048(8)
C15 0.0301(11) 0.0187(7) 0.0241(9) 0.0067(6) 0.0022(8) 0.0044(7)
H11 0.051(3) 0.0268(17) 0.053(3) 0.0147(18) -0.002(2) -0.0004(17)
H15 0.057(3) 0.0279(18) 0.053(3) 0.0118(17) -0.002(2) 0.0089(18)
H5 0.042(3) 0.052(2) 0.045(3) 0.016(2) 0.003(2) -0.018(2)
H9 0.035(3) 0.071(3) 0.036(2) 0.019(2) -0.001(2) -0.022(2)
H6 0.063(4) 0.054(3) 0.034(2) 0.005(2) 0.001(2) -0.008(2)
H8 0.035(3) 0.079(3) 0.059(3) 0.038(3) 0.015(2) -0.003(2)
H14 0.053(3) 0.044(2) 0.044(3) 0.008(2) -0.007(2) 0.002(2)
H12 0.063(3) 0.037(2) 0.070(3) 0.031(2) 0.005(3) 0.015(2)
HA 0.052(3) 0.057(3) 0.059(3) 0.023(2) 0.032(3) -0.005(2)
H1 0.070(4) 0.039(2) 0.093(4) 0.026(3) 0.029(3) 0.029(2)

loop_
_atom_type_symbol
_atom_type_description
_atom_type_scat_length_neutron
_atom_type_scat_source
C C 6.646 'International Tables Vol C Tables 4.4.4.1'
H H -3.739 'International Tables Vol C Tables 4.4.4.1'
O O 5.803 'International Tables Vol C Tables 4.4.4.1'
Cl Cl 9.577 'International Tables Vol C Tables 4.4.4.1'

loop_
_geom_angle_atom_site_label_1
_geom_angle_atom_site_label_2
_geom_angle_atom_site_label_3
_geom_angle
_geom_angle_site_symmetry_3
C2 C1 H1 179.4(5) .
C1 C2 C3 179.3(2) .
O1 C3 C2 109.59(16) .
O1 C3 C10 110.84(15) .
C2 C3 C10 111.64(14) .
O1 C3 C4 107.04(16) .
C2 C3 C4 108.89(13) .
C10 C3 C4 108.70(14) .
C3 O1 HA 109.4(4) .
C5 C4 C9 119.38(17) .
C5 C4 C3 121.94(16) .
C9 C4 C3 118.69(15) .
C4 C5 C6 120.45(18) .
C4 C5 H5 119.3(3) .
C6 C5 H5 120.2(3) .
C7 C6 C5 119.22(17) .
C7 C6 H6 120.9(4) .
C5 C6 H6 119.9(4) .
C8 C7 C6 120.99(19) .
C8 C7 Cl2 119.03(17) .
C6 C7 Cl2 119.98(15) .
C7 C8 C9 119.38(19) .
C7 C8 H8 120.3(4) .
C9 C8 H8 120.3(4) .
C8 C9 C4 120.58(17) .
C8 C9 H9 118.8(3) .
C4 C9 H9 120.6(3) .
C15 C10 C11 119.24(15) .
C15 C10 C3 122.25(13) .
C11 C10 C3 118.41(14) .
C12 C11 C10 120.99(16) .
C12 C11 H11 119.1(3) .
C10 C11 H11 119.9(3) .
C11 C12 C13 118.87(15) .
C11 C12 H12 121.6(3) .
C13 C12 H12 119.6(3) .
C14 C13 C12 120.92(16) .
C14 C13 Cl1 119.74(15) .
C12 C13 Cl1 119.29(13) .
C7 Cl2 Cl1 93.85(9) 1_656
C13 C14 C15 119.54(17) .
C13 C14 H14 119.7(3) .
C15 C14 H14 120.8(3) .
C14 C15 C10 120.42(14) .
C14 C15 H15 119.6(3) .
C10 C15 H15 119.9(3) .

loop_
_geom_bond_atom_site_label_1
_geom_bond_atom_site_label_2
_geom_bond_distance
_geom_bond_site_symmetry_2
C1 C2 1.200(2) .
C1 H1 1.044(4) .
C2 C3 1.467(2) .
C3 O1 1.420(3) .
C3 C10 1.528(2) .
C3 C4 1.529(3) .
O1 HA 0.951(7) .
C4 C5 1.385(2) .
C4 C9 1.390(3) .
C5 C6 1.393(3) .
C5 H5 1.074(6) .
C6 C7 1.386(3) .
C6 H6 1.072(5) .
C7 C8 1.378(3) .
C7 Cl2 1.729(3) .
Cl1 C13 1.730(2) .
C8 C9 1.389(3) .
C8 H8 1.084(6) .
C9 H9 1.075(5) .
C10 C15 1.388(2) .
C10 C11 1.388(2) .
C11 C12 1.385(3) .
C11 H11 1.080(5) .
C12 C13 1.389(3) .
C12 H12 1.080(4) .
C13 C14 1.382(2) .
Cl2 Cl1 3.394(2) 1_656
C14 C15 1.387(3) .
C14 H14 1.077(5) .
C15 H15 1.086(4) .
